data_7233882
loop_
_publ_author_name
'Meng Li'
'Wei Yao'
'Jun-Dao Chen'
'Hai-Yan Lu'
'YongSheng Zhao'
'Chuan-Feng Chen'

_publ_section_title
;
 Tetrahydro[5]helicene-based full-color emission dyes in both solution and
 solid states: synthesis, structures, photophysical properties and optical
 waveguide applications
;
_journal_name_full 'Journal of Materials Chemistry C'
_journal_page_first 8373
_journal_page_last 8380
_journal_paper_doi 10.1039/C4TC01562B
_journal_volume 2
_journal_year 2014
_chemical_absolute_configuration ad
_chemical_formula_moiety 'C41 H33 Cl2 N O4'
_chemical_formula_sum 'C41 H33 Cl2 N O4'
_chemical_formula_weight 674.58
_space_group_IT_number 19
_space_group_name_Hall 'P 2ac 2ab'
_space_group_name_H-M_alt 'P 21 21 21'
_symmetry_cell_setting orthorhombic
_symmetry_space_group_name_H-M 'P 21 21 21'
_atom_sites_solution_hydrogens geom
_atom_sites_solution_primary direct
_atom_sites_solution_secondary difmap
_cell_angle_alpha 90.00
_cell_angle_beta 90.00
_cell_angle_gamma 90.00
_cell_formula_units_Z 4
_cell_length_a 10.076(2)
_cell_length_b 10.201(2)
_cell_length_c 30.956(6)
_cell_measurement_reflns_used 10974
_cell_measurement_temperature 173(2)
_cell_measurement_theta_max 27.4813
_cell_measurement_theta_min 1.3156
_cell_volume 3181.8(11)
_computing_cell_refinement 'CrystalClear (Rigaku Inc., 2008)'
_computing_data_collection 'CrystalClear (Rigaku Inc., 2008)'
_computing_data_reduction 'CrystalClear (Rigaku Inc., 2008)'
_computing_molecular_graphics
;
Mercury: visualization and analysis of crystal structures, C. F. Macrae,
P. R. Edgington, P. McCabe, E. Pidcock, G. P. Shields, R. Taylor,
M. Towler and J. van de Streek, J. Appl. Cryst., 39, 453-457, 2006.
;
_computing_publication_material 'SHELX-97 (Sheldrick, 2008)'
_computing_structure_refinement 'SHELX-97 (Sheldrick, 2008)'
_computing_structure_solution 'SHELX-97 (Sheldrick, 2008)'
_diffrn_ambient_temperature 173(2)
_diffrn_detector_area_resol_mean 28.5714
_diffrn_measured_fraction_theta_full 0.985
_diffrn_measured_fraction_theta_max 0.985
_diffrn_measurement_device_type 'Saturn724+ CCD'
_diffrn_measurement_method '\w scans at fixed \c = 45\%'
_diffrn_radiation_monochromator graphite
_diffrn_radiation_source 'fine-focus sealed tube'
_diffrn_radiation_type MoK\a
_diffrn_radiation_wavelength 0.71073
_diffrn_reflns_av_R_equivalents 0.0468
_diffrn_reflns_av_sigmaI/netI 0.0696
_diffrn_reflns_limit_h_max 9
_diffrn_reflns_limit_h_min -13
_diffrn_reflns_limit_k_max 13
_diffrn_reflns_limit_k_min -12
_diffrn_reflns_limit_l_max 39
_diffrn_reflns_limit_l_min -25
_diffrn_reflns_number 13001
_diffrn_reflns_theta_full 27.50
_diffrn_reflns_theta_max 27.50
_diffrn_reflns_theta_min 2.10
_exptl_absorpt_coefficient_mu 0.251
_exptl_absorpt_correction_T_max 1.0000
_exptl_absorpt_correction_T_min 0.7444
_exptl_absorpt_correction_type multi-scan
_exptl_absorpt_process_details 'CrystalClear (Rigaku Inc., 2008)'
_exptl_crystal_colour yellow
_exptl_crystal_density_diffrn 1.408
_exptl_crystal_density_method 'not measured'
_exptl_crystal_description block
_exptl_crystal_F_000 1408
_exptl_crystal_size_max 0.24
_exptl_crystal_size_mid 0.18
_exptl_crystal_size_min 0.17
_refine_diff_density_max 0.237
_refine_diff_density_min -0.253
_refine_diff_density_rms 0.056
_refine_ls_abs_structure_details 'Flack H D (1983), Acta Cryst. A39, 876-881'
_refine_ls_abs_structure_Flack -0.08(7)
_refine_ls_extinction_method none
_refine_ls_goodness_of_fit_ref 1.086
_refine_ls_hydrogen_treatment constr
_refine_ls_matrix_type full
_refine_ls_number_parameters 436
_refine_ls_number_reflns 7143
_refine_ls_number_restraints 0
_refine_ls_restrained_S_all 1.086
_refine_ls_R_factor_all 0.0690
_refine_ls_R_factor_gt 0.0614
_refine_ls_shift/su_max 0.001
_refine_ls_shift/su_mean 0.000
_refine_ls_structure_factor_coef Fsqd
_refine_ls_weighting_details 'calc w=1/[\s^2^(Fo^2^)+(0.0290P)^2^+2.2351P] where P=(Fo^2^+2Fc^2^)/3'
_refine_ls_weighting_scheme calc
_refine_ls_wR_factor_gt 0.1211
_refine_ls_wR_factor_ref 0.1269
_reflns_number_gt 6391
_reflns_number_total 7143
_reflns_threshold_expression >2sigma(I)
_cod_data_source_file 1000003.cif
_cod_data_source_block PCOD1000003
_cod_original_sg_symbol_H-M P2(1)2(1)2(1)
_cod_database_code 7233882

loop_
_symmetry_equiv_pos_as_xyz
'x, y, z'
'-x+1/2, -y, z+1/2'
'-x, y+1/2, -z+1/2'
'x+1/2, -y+1/2, -z'

loop_
_atom_site_label
_atom_site_type_symbol
_atom_site_fract_x
_atom_site_fract_y
_atom_site_fract_z
_atom_site_U_iso_or_equiv
_atom_site_adp_type
_atom_site_occupancy
_atom_site_symmetry_multiplicity
_atom_site_calc_flag
_atom_site_refinement_flags
_atom_site_disorder_assembly
_atom_site_disorder_group
Cl1 Cl 1.14675(8) 0.69279(8) 0.25850(3) 0.03460(19) Uani 1 1 d . . .
Cl2 Cl 0.32701(9) 1.49807(9) 0.49131(3) 0.0379(2) Uani 1 1 d . . .
O1 O 0.3210(2) 0.9878(2) 0.35839(7) 0.0326(5) Uani 1 1 d . . .
O2 O 0.6273(2) 0.7005(3) 0.39107(7) 0.0348(6) Uani 1 1 d . . .
O3 O -0.2543(3) 0.3270(3) 0.42633(8) 0.0448(7) Uani 1 1 d . . .
O4 O 0.0071(2) 0.0830(2) 0.33696(8) 0.0370(6) Uani 1 1 d . . .
N1 N -0.1437(3) 0.1794(3) 0.38283(9) 0.0351(7) Uani 1 1 d . . .
C1 C 0.9905(3) 0.6609(3) 0.28044(10) 0.0282(7) Uani 1 1 d . . .
C2 C 0.9242(3) 0.7579(3) 0.30313(11) 0.0304(7) Uani 1 1 d . . .
H2 H 0.9643 0.8408 0.3080 0.037 Uiso 1 1 calc R . .
C3 C 0.7977(3) 0.7311(3) 0.31858(11) 0.0302(7) Uani 1 1 d . . .
H3 H 0.7505 0.7975 0.3337 0.036 Uiso 1 1 calc R . .
C4 C 0.7380(3) 0.6083(3) 0.31239(10) 0.0252(7) Uani 1 1 d . . .
C5 C 0.8100(3) 0.5133(3) 0.29099(10) 0.0296(7) Uani 1 1 d . . .
H5 H 0.7724 0.4287 0.2872 0.036 Uiso 1 1 calc R . .
C6 C 0.9364(3) 0.5383(3) 0.27472(10) 0.0299(7) Uani 1 1 d . . .
H6 H 0.9844 0.4718 0.2600 0.036 Uiso 1 1 calc R . .
C7 C 0.5996(3) 0.5797(3) 0.32661(10) 0.0258(7) Uani 1 1 d . . .
C8 C 0.5461(3) 0.6225(3) 0.36611(11) 0.0281(7) Uani 1 1 d . . .
C9 C 0.4189(3) 0.5876(3) 0.37824(10) 0.0263(7) Uani 1 1 d . . .
H9 H 0.3864 0.6142 0.4057 0.032 Uiso 1 1 calc R . .
C10 C 0.3368(3) 0.5140(3) 0.35099(9) 0.0242(6) Uani 1 1 d . . .
C11 C 0.1983(3) 0.4784(3) 0.36267(10) 0.0257(7) Uani 1 1 d . . .
C12 C 0.1123(3) 0.5582(3) 0.38834(10) 0.0247(7) Uani 1 1 d . . .
C13 C 0.1400(3) 0.6978(3) 0.39918(9) 0.0243(6) Uani 1 1 d . . .
C14 C 0.2114(3) 0.7801(3) 0.37171(10) 0.0265(7) Uani 1 1 d . . .
H14 H 0.2372 0.7489 0.3440 0.032 Uiso 1 1 calc R . .
C15 C 0.2454(3) 0.9066(3) 0.38387(10) 0.0283(7) Uani 1 1 d . . .
C16 C 0.2064(3) 0.9568(3) 0.42432(10) 0.0271(7) Uani 1 1 d . . .
C17 C 0.2375(3) 1.0921(3) 0.43936(10) 0.0278(7) Uani 1 1 d . . .
C18 C 0.3634(4) 1.1481(3) 0.43393(11) 0.0327(8) Uani 1 1 d . . .
H18 H 0.4303 1.0996 0.4194 0.039 Uiso 1 1 calc R . .
C19 C 0.3928(3) 1.2732(3) 0.44926(10) 0.0311(8) Uani 1 1 d . . .
H19 H 0.4784 1.3104 0.4453 0.037 Uiso 1 1 calc R . .
C20 C 0.2931(3) 1.3417(3) 0.47055(10) 0.0297(7) Uani 1 1 d . . .
C21 C 0.1687(3) 1.2899(3) 0.47619(10) 0.0303(7) Uani 1 1 d . . .
H21 H 0.1018 1.3386 0.4907 0.036 Uiso 1 1 calc R . .
C22 C 0.1420(3) 1.1658(3) 0.46049(10) 0.0297(7) Uani 1 1 d . . .
H22 H 0.0557 1.1301 0.4643 0.036 Uiso 1 1 calc R . .
C23 C 0.1266(3) 0.8761(3) 0.44957(10) 0.0268(7) Uani 1 1 d . . .
H23 H 0.0943 0.9096 0.4762 0.032 Uiso 1 1 calc R . .
C24 C 0.0915(3) 0.7491(3) 0.43800(10) 0.0273(7) Uani 1 1 d . . .
C25 C -0.0009(3) 0.6656(3) 0.46486(10) 0.0311(7) Uani 1 1 d . . .
H25B H -0.0556 0.7222 0.4838 0.037 Uiso 1 1 calc R . .
H25A H 0.0512 0.6054 0.4833 0.037 Uiso 1 1 calc R . .
C26 C -0.0901(3) 0.5871(3) 0.43477(11) 0.0303(7) Uani 1 1 d . . .
H26B H -0.1482 0.5288 0.4520 0.036 Uiso 1 1 calc R . .
H26A H -0.1473 0.6475 0.4181 0.036 Uiso 1 1 calc R . .
C27 C -0.0069(3) 0.5059(3) 0.40411(10) 0.0275(7) Uani 1 1 d . . .
C28 C -0.0430(3) 0.3810(3) 0.39195(11) 0.0276(7) Uani 1 1 d . . .
C29 C -0.1609(4) 0.2999(3) 0.40389(10) 0.0327(7) Uani 1 1 d . . .
C30 C -0.0282(3) 0.1759(3) 0.35768(11) 0.0308(7) Uani 1 1 d . . .
C31 C 0.0356(3) 0.3071(3) 0.36367(10) 0.0281(7) Uani 1 1 d . . .
C32 C 0.1544(3) 0.3544(3) 0.34780(10) 0.0274(7) Uani 1 1 d . . .
C33 C 0.2372(3) 0.2793(3) 0.31594(11) 0.0300(7) Uani 1 1 d . . .
H33A H 0.1795 0.2199 0.2990 0.036 Uiso 1 1 calc R . .
H33B H 0.3029 0.2251 0.3316 0.036 Uiso 1 1 calc R . .
C34 C 0.3088(3) 0.3722(3) 0.28560(11) 0.0305(7) Uani 1 1 d . . .
H34A H 0.3671 0.3221 0.2659 0.037 Uiso 1 1 calc R . .
H34B H 0.2436 0.4212 0.2680 0.037 Uiso 1 1 calc R . .
C35 C 0.3904(3) 0.4662(3) 0.31212(10) 0.0270(7) Uani 1 1 d . . .
C36 C 0.5194(3) 0.5014(3) 0.30083(10) 0.0272(7) Uani 1 1 d . . .
H36 H 0.5542 0.4704 0.2742 0.033 Uiso 1 1 calc R . .
C37 C 0.5779(4) 0.7426(4) 0.43177(11) 0.0428(10) Uani 1 1 d . . .
H37B H 0.5537 0.6660 0.4492 0.064 Uiso 1 1 calc R . .
H37A H 0.4994 0.7977 0.4274 0.064 Uiso 1 1 calc R . .
H37C H 0.6465 0.7932 0.4468 0.064 Uiso 1 1 calc R . .
C38 C 0.3403(4) 0.9486(3) 0.31459(10) 0.0382(8) Uani 1 1 d . . .
H38B H 0.3936 0.8682 0.3138 0.057 Uiso 1 1 calc R . .
H38C H 0.3867 1.0183 0.2989 0.057 Uiso 1 1 calc R . .
H38A H 0.2540 0.9323 0.3010 0.057 Uiso 1 1 calc R . .
C39 C -0.2389(4) 0.0722(4) 0.38473(12) 0.0377(9) Uani 1 1 d . . .
H39B H -0.2980 0.0852 0.4099 0.045 Uiso 1 1 calc R . .
H39A H -0.1905 -0.0113 0.3890 0.045 Uiso 1 1 calc R . .
C40 C -0.3217(4) 0.0627(4) 0.34442(13) 0.0402(9) Uani 1 1 d . . .
H40B H -0.3893 -0.0066 0.3484 0.048 Uiso 1 1 calc R . .
H40A H -0.2640 0.0361 0.3201 0.048 Uiso 1 1 calc R . .
C41 C -0.3906(4) 0.1888(4) 0.33283(14) 0.0480(10) Uani 1 1 d . . .
H41C H -0.4491 0.2152 0.3566 0.072 Uiso 1 1 calc R . .
H41A H -0.4433 0.1760 0.3066 0.072 Uiso 1 1 calc R . .
H41B H -0.3242 0.2574 0.3278 0.072 Uiso 1 1 calc R . .

loop_
_atom_site_aniso_label
_atom_site_aniso_U_11
_atom_site_aniso_U_22
_atom_site_aniso_U_33
_atom_site_aniso_U_23
_atom_site_aniso_U_13
_atom_site_aniso_U_12
Cl1 0.0315(4) 0.0347(4) 0.0376(4) -0.0010(4) 0.0067(4) -0.0069(4)
Cl2 0.0425(5) 0.0278(4) 0.0435(4) -0.0085(4) -0.0033(4) -0.0041(4)
O1 0.0434(14) 0.0285(12) 0.0259(11) -0.0022(10) 0.0065(10) -0.0084(12)
O2 0.0304(12) 0.0452(15) 0.0287(12) -0.0115(11) 0.0010(10) -0.0064(11)
O3 0.0395(14) 0.0471(16) 0.0479(15) -0.0056(13) 0.0139(13) -0.0109(13)
O4 0.0368(14) 0.0252(12) 0.0490(15) -0.0057(11) -0.0009(12) -0.0021(11)
N1 0.0347(15) 0.0297(15) 0.0410(16) -0.0003(13) 0.0043(14) -0.0114(14)
C1 0.0270(16) 0.0324(18) 0.0252(16) 0.0027(14) -0.0007(13) -0.0032(14)
C2 0.0329(18) 0.0261(17) 0.0323(18) 0.0017(14) -0.0007(15) -0.0030(14)
C3 0.0369(18) 0.0230(16) 0.0308(17) -0.0031(13) 0.0037(15) 0.0029(14)
C4 0.0280(16) 0.0253(16) 0.0224(15) -0.0013(13) 0.0017(13) 0.0014(13)
C5 0.0310(17) 0.0245(16) 0.0333(17) -0.0017(14) 0.0011(14) -0.0047(14)
C6 0.0292(17) 0.0312(18) 0.0291(17) -0.0031(14) 0.0002(14) 0.0027(14)
C7 0.0273(15) 0.0252(16) 0.0250(15) 0.0005(13) 0.0015(13) 0.0035(13)
C8 0.0241(15) 0.0300(17) 0.0302(17) -0.0025(14) -0.0047(14) -0.0016(13)
C9 0.0263(16) 0.0292(16) 0.0234(15) -0.0037(13) 0.0015(13) -0.0005(13)
C10 0.0261(15) 0.0241(15) 0.0223(14) -0.0018(12) 0.0001(12) 0.0045(14)
C11 0.0250(15) 0.0266(16) 0.0256(15) 0.0000(13) -0.0012(13) -0.0004(13)
C12 0.0269(16) 0.0245(16) 0.0228(15) 0.0004(12) -0.0052(13) 0.0008(13)
C13 0.0229(15) 0.0256(15) 0.0245(15) -0.0024(12) -0.0024(13) 0.0014(13)
C14 0.0290(16) 0.0255(16) 0.0249(15) -0.0034(13) 0.0002(14) 0.0052(13)
C15 0.0284(17) 0.0276(17) 0.0290(17) 0.0008(14) 0.0019(14) -0.0019(13)
C16 0.0287(16) 0.0234(16) 0.0291(16) -0.0019(13) -0.0017(14) 0.0000(13)
C17 0.0345(18) 0.0258(17) 0.0231(15) 0.0020(13) -0.0013(14) -0.0035(14)
C18 0.0334(18) 0.0315(18) 0.0332(17) -0.0046(14) -0.0001(15) -0.0007(15)
C19 0.0331(18) 0.0297(18) 0.0304(17) -0.0025(14) -0.0022(14) -0.0040(14)
C20 0.0399(18) 0.0197(15) 0.0294(17) -0.0002(13) -0.0071(15) -0.0038(14)
C21 0.0339(17) 0.0278(16) 0.0293(16) -0.0026(13) 0.0028(15) 0.0043(15)
C22 0.0308(17) 0.0282(16) 0.0299(16) -0.0024(14) -0.0002(14) -0.0015(14)
C23 0.0318(17) 0.0269(16) 0.0217(15) -0.0033(13) 0.0030(13) 0.0034(13)
C24 0.0287(16) 0.0262(16) 0.0270(16) -0.0019(13) 0.0027(14) -0.0012(14)
C25 0.0341(17) 0.0303(17) 0.0290(17) -0.0047(14) 0.0054(15) -0.0003(15)
C26 0.0246(16) 0.0320(18) 0.0344(17) -0.0055(15) 0.0030(14) -0.0025(14)
C27 0.0289(16) 0.0289(16) 0.0249(15) -0.0011(14) -0.0033(13) 0.0032(15)
C28 0.0262(16) 0.0285(17) 0.0283(16) 0.0014(14) 0.0022(14) -0.0024(13)
C29 0.0353(18) 0.0346(18) 0.0284(16) -0.0016(14) -0.0016(15) -0.0045(16)
C30 0.0321(17) 0.0246(17) 0.0356(18) 0.0028(15) -0.0022(15) -0.0048(14)
C31 0.0292(16) 0.0251(16) 0.0299(17) 0.0010(14) -0.0056(14) -0.0008(14)
C32 0.0280(16) 0.0248(15) 0.0295(16) 0.0021(13) -0.0017(14) 0.0036(13)
C33 0.0341(17) 0.0224(16) 0.0336(17) -0.0054(14) -0.0001(15) -0.0018(13)
C34 0.0302(17) 0.0300(17) 0.0312(17) -0.0085(14) -0.0019(15) -0.0029(14)
C35 0.0288(16) 0.0239(16) 0.0284(16) -0.0036(13) 0.0014(14) 0.0004(13)
C36 0.0313(16) 0.0247(15) 0.0257(15) -0.0021(14) 0.0033(13) 0.0006(14)
C37 0.0344(19) 0.061(3) 0.0328(19) -0.0157(19) 0.0006(16) -0.0070(19)
C38 0.052(2) 0.0332(18) 0.0297(17) -0.0051(14) 0.0078(18) -0.0120(18)
C39 0.040(2) 0.0273(18) 0.046(2) 0.0034(16) 0.0047(17) -0.0137(15)
C40 0.0333(19) 0.0334(19) 0.054(2) 0.0042(17) 0.0011(18) -0.0065(16)
C41 0.039(2) 0.039(2) 0.066(3) 0.011(2) -0.003(2) -0.0038(18)

loop_
_atom_type_symbol
_atom_type_description
_atom_type_scat_dispersion_real
_atom_type_scat_dispersion_imag
_atom_type_scat_source
C C 0.0033 0.0016 'International Tables Vol C Tables 4.2.6.8 and 6.1.1.4'
H H 0.0000 0.0000 'International Tables Vol C Tables 4.2.6.8 and 6.1.1.4'
N N 0.0061 0.0033 'International Tables Vol C Tables 4.2.6.8 and 6.1.1.4'
O O 0.0106 0.0060 'International Tables Vol C Tables 4.2.6.8 and 6.1.1.4'
Cl Cl 0.1484 0.1585 'International Tables Vol C Tables 4.2.6.8 and 6.1.1.4'

loop_
_geom_angle_atom_site_label_1
_geom_angle_atom_site_label_2
_geom_angle_atom_site_label_3
_geom_angle
_geom_angle_site_symmetry_1
_geom_angle_site_symmetry_3
C15 O1 C38 116.8(3) . .
C8 O2 C37 117.6(3) . .
C30 N1 C29 112.6(3) . .
C30 N1 C39 123.4(3) . .
C29 N1 C39 123.9(3) . .
C6 C1 C2 121.6(3) . .
C6 C1 Cl1 118.5(3) . .
C2 C1 Cl1 120.0(3) . .
C1 C2 C3 118.5(3) . .
C1 C2 H2 120.8 . .
C3 C2 H2 120.8 . .
C2 C3 C4 121.5(3) . .
C2 C3 H3 119.3 . .
C4 C3 H3 119.3 . .
C5 C4 C3 117.8(3) . .
C5 C4 C7 119.7(3) . .
C3 C4 C7 122.4(3) . .
C4 C5 C6 121.8(3) . .
C4 C5 H5 119.1 . .
C6 C5 H5 119.1 . .
C1 C6 C5 118.8(3) . .
C1 C6 H6 120.6 . .
C5 C6 H6 120.6 . .
C36 C7 C8 117.1(3) . .
C36 C7 C4 119.1(3) . .
C8 C7 C4 123.7(3) . .
O2 C8 C9 123.1(3) . .
O2 C8 C7 116.1(3) . .
C9 C8 C7 120.8(3) . .
C8 C9 C10 121.5(3) . .
C8 C9 H9 119.3 . .
C10 C9 H9 119.3 . .
C9 C10 C35 118.4(3) . .
C9 C10 C11 122.6(3) . .
C35 C10 C11 119.0(3) . .
C32 C11 C12 120.0(3) . .
C32 C11 C10 115.5(3) . .
C12 C11 C10 124.4(3) . .
C27 C12 C11 119.7(3) . .
C27 C12 C13 116.5(3) . .
C11 C12 C13 123.8(3) . .
C14 C13 C24 118.6(3) . .
C14 C13 C12 122.3(3) . .
C24 C13 C12 119.1(3) . .
C15 C14 C13 121.5(3) . .
C15 C14 H14 119.3 . .
C13 C14 H14 119.3 . .
O1 C15 C14 122.9(3) . .
O1 C15 C16 116.4(3) . .
C14 C15 C16 120.7(3) . .
C23 C16 C15 116.4(3) . .
C23 C16 C17 119.6(3) . .
C15 C16 C17 123.8(3) . .
C22 C17 C18 117.6(3) . .
C22 C17 C16 120.3(3) . .
C18 C17 C16 122.1(3) . .
C19 C18 C17 121.7(3) . .
C19 C18 H18 119.1 . .
C17 C18 H18 119.1 . .
C20 C19 C18 117.9(3) . .
C20 C19 H19 121.0 . .
C18 C19 H19 121.0 . .
C21 C20 C19 121.8(3) . .
C21 C20 Cl2 118.8(3) . .
C19 C20 Cl2 119.4(3) . .
C20 C21 C22 119.1(3) . .
C20 C21 H21 120.5 . .
C22 C21 H21 120.5 . .
C21 C22 C17 121.9(3) . .
C21 C22 H22 119.1 . .
C17 C22 H22 119.1 . .
C24 C23 C16 123.6(3) . .
C24 C23 H23 118.2 . .
C16 C23 H23 118.2 . .
C23 C24 C13 118.8(3) . .
C23 C24 C25 122.7(3) . .
C13 C24 C25 118.5(3) . .
C24 C25 C26 108.9(3) . .
C24 C25 H25B 109.9 . .
C26 C25 H25B 109.9 . .
C24 C25 H25A 109.9 . .
C26 C25 H25A 109.9 . .
H25B C25 H25A 108.3 . .
C27 C26 C25 110.2(3) . .
C27 C26 H26B 109.6 . .
C25 C26 H26B 109.6 . .
C27 C26 H26A 109.6 . .
C25 C26 H26A 109.6 . .
H26B C26 H26A 108.1 . .
C28 C27 C12 118.9(3) . .
C28 C27 C26 122.1(3) . .
C12 C27 C26 119.0(3) . .
C27 C28 C31 121.3(3) . .
C27 C28 C29 130.9(3) . .
C31 C28 C29 107.8(3) . .
O3 C29 N1 124.6(3) . .
O3 C29 C28 129.6(3) . .
N1 C29 C28 105.8(3) . .
O4 C30 N1 124.4(3) . .
O4 C30 C31 130.3(3) . .
N1 C30 C31 105.4(3) . .
C32 C31 C28 121.6(3) . .
C32 C31 C30 129.8(3) . .
C28 C31 C30 108.4(3) . .
C31 C32 C11 117.8(3) . .
C31 C32 C33 122.5(3) . .
C11 C32 C33 119.7(3) . .
C32 C33 C34 110.6(3) . .
C32 C33 H33A 109.5 . .
C34 C33 H33A 109.5 . .
C32 C33 H33B 109.5 . .
C34 C33 H33B 109.5 . .
H33A C33 H33B 108.1 . .
C35 C34 C33 108.7(3) . .
C35 C34 H34A 110.0 . .
C33 C34 H34A 110.0 . .
C35 C34 H34B 110.0 . .
C33 C34 H34B 110.0 . .
H34A C34 H34B 108.3 . .
C36 C35 C10 118.9(3) . .
C36 C35 C34 122.5(3) . .
C10 C35 C34 118.5(3) . .
C7 C36 C35 123.2(3) . .
C7 C36 H36 118.4 . .
C35 C36 H36 118.4 . .
O2 C37 H37B 109.5 . .
O2 C37 H37A 109.5 . .
H37B C37 H37A 109.5 . .
O2 C37 H37C 109.5 . .
H37B C37 H37C 109.5 . .
H37A C37 H37C 109.5 . .
O1 C38 H38B 109.5 . .
O1 C38 H38C 109.5 . .
H38B C38 H38C 109.5 . .
O1 C38 H38A 109.5 . .
H38B C38 H38A 109.5 . .
H38C C38 H38A 109.5 . .
N1 C39 C40 112.4(3) . .
N1 C39 H39B 109.1 . .
C40 C39 H39B 109.1 . .
N1 C39 H39A 109.1 . .
C40 C39 H39A 109.1 . .
H39B C39 H39A 107.9 . .
C39 C40 C41 113.5(3) . .
C39 C40 H40B 108.9 . .
C41 C40 H40B 108.9 . .
C39 C40 H40A 108.9 . .
C41 C40 H40A 108.9 . .
H40B C40 H40A 107.7 . .
C40 C41 H41C 109.5 . .
C40 C41 H41A 109.5 . .
H41C C41 H41A 109.5 . .
C40 C41 H41B 109.5 . .
H41C C41 H41B 109.5 . .
H41A C41 H41B 109.5 . .

loop_
_geom_bond_atom_site_label_1
_geom_bond_atom_site_label_2
_geom_bond_distance
_geom_bond_site_symmetry_2
Cl1 C1 1.746(3) .
Cl2 C20 1.753(3) .
O1 C15 1.374(4) .
O1 C38 1.427(4) .
O2 C8 1.378(4) .
O2 C37 1.421(4) .
O3 C29 1.202(4) .
O4 C30 1.199(4) .
N1 C30 1.401(4) .
N1 C29 1.402(4) .
N1 C39 1.455(4) .
C1 C6 1.376(5) .
C1 C2 1.385(5) .
C2 C3 1.388(5) .
C2 H2 0.9500 .
C3 C4 1.403(4) .
C3 H3 0.9500 .
C4 C5 1.380(4) .
C4 C7 1.491(4) .
C5 C6 1.393(5) .
C5 H5 0.9500 .
C6 H6 0.9500 .
C7 C36 1.388(4) .
C7 C8 1.406(4) .
C8 C9 1.382(4) .
C9 C10 1.400(4) .
C9 H9 0.9500 .
C10 C35 1.406(4) .
C10 C11 1.487(4) .
C11 C32 1.417(4) .
C11 C12 1.429(4) .
C12 C27 1.402(4) .
C12 C13 1.489(4) .
C13 C14 1.395(4) .
C13 C24 1.399(4) .
C14 C15 1.387(4) .
C14 H14 0.9500 .
C15 C16 1.409(4) .
C16 C23 1.391(4) .
C16 C17 1.489(4) .
C17 C22 1.385(5) .
C17 C18 1.401(5) .
C18 C19 1.393(5) .
C18 H18 0.9500 .
C19 C20 1.390(5) .
C19 H19 0.9500 .
C20 C21 1.372(5) .
C21 C22 1.383(4) .
C21 H21 0.9500 .
C22 H22 0.9500 .
C23 C24 1.389(4) .
C23 H23 0.9500 .
C24 C25 1.511(4) .
C25 C26 1.522(5) .
C25 H25B 0.9900 .
C25 H25A 0.9900 .
C26 C27 1.513(4) .
C26 H26B 0.9900 .
C26 H26A 0.9900 .
C27 C28 1.377(5) .
C28 C31 1.400(5) .
C28 C29 1.495(5) .
C30 C31 1.497(5) .
C31 C32 1.382(4) .
C32 C33 1.501(4) .
C33 C34 1.517(5) .
C33 H33A 0.9900 .
C33 H33B 0.9900 .
C34 C35 1.507(4) .
C34 H34A 0.9900 .
C34 H34B 0.9900 .
C35 C36 1.393(4) .
C36 H36 0.9500 .
C37 H37B 0.9800 .
C37 H37A 0.9800 .
C37 H37C 0.9800 .
C38 H38B 0.9800 .
C38 H38C 0.9800 .
C38 H38A 0.9800 .
C39 C40 1.504(5) .
C39 H39B 0.9900 .
C39 H39A 0.9900 .
C40 C41 1.505(5) .
C40 H40B 0.9900 .
C40 H40A 0.9900 .
C41 H41C 0.9800 .
C41 H41A 0.9800 .
C41 H41B 0.9800 .

loop_
_geom_torsion_atom_site_label_1
_geom_torsion_atom_site_label_2
_geom_torsion_atom_site_label_3
_geom_torsion_atom_site_label_4
_geom_torsion
_geom_torsion_site_symmetry_1
_geom_torsion_site_symmetry_2
_geom_torsion_site_symmetry_3
_geom_torsion_site_symmetry_4
C6 C1 C2 C3 -3.0(5) . . . .
Cl1 C1 C2 C3 177.3(2) . . . .
C1 C2 C3 C4 1.3(5) . . . .
C2 C3 C4 C5 1.1(5) . . . .
C2 C3 C4 C7 -176.7(3) . . . .
C3 C4 C5 C6 -1.9(5) . . . .
C7 C4 C5 C6 175.9(3) . . . .
C2 C1 C6 C5 2.2(5) . . . .
Cl1 C1 C6 C5 -178.0(2) . . . .
C4 C5 C6 C1 0.3(5) . . . .
C5 C4 C7 C36 -35.8(4) . . . .
C3 C4 C7 C36 141.9(3) . . . .
C5 C4 C7 C8 141.1(3) . . . .
C3 C4 C7 C8 -41.2(5) . . . .
C37 O2 C8 C9 2.2(5) . . . .
C37 O2 C8 C7 -178.3(3) . . . .
C36 C7 C8 O2 -179.7(3) . . . .
C4 C7 C8 O2 3.4(5) . . . .
C36 C7 C8 C9 -0.1(5) . . . .
C4 C7 C8 C9 -177.1(3) . . . .
O2 C8 C9 C10 176.5(3) . . . .
C7 C8 C9 C10 -3.0(5) . . . .
C8 C9 C10 C35 5.3(5) . . . .
C8 C9 C10 C11 -178.2(3) . . . .
C9 C10 C11 C32 -145.5(3) . . . .
C35 C10 C11 C32 31.0(4) . . . .
C9 C10 C11 C12 32.4(5) . . . .
C35 C10 C11 C12 -151.1(3) . . . .
C32 C11 C12 C27 9.5(4) . . . .
C10 C11 C12 C27 -168.3(3) . . . .
C32 C11 C12 C13 -169.3(3) . . . .
C10 C11 C12 C13 12.9(5) . . . .
C27 C12 C13 C14 -148.5(3) . . . .
C11 C12 C13 C14 30.4(5) . . . .
C27 C12 C13 C24 30.7(4) . . . .
C11 C12 C13 C24 -150.4(3) . . . .
C24 C13 C14 C15 6.1(5) . . . .
C12 C13 C14 C15 -174.7(3) . . . .
C38 O1 C15 C14 13.2(5) . . . .
C38 O1 C15 C16 -168.7(3) . . . .
C13 C14 C15 O1 176.8(3) . . . .
C13 C14 C15 C16 -1.3(5) . . . .
O1 C15 C16 C23 178.2(3) . . . .
C14 C15 C16 C23 -3.6(5) . . . .
O1 C15 C16 C17 2.7(5) . . . .
C14 C15 C16 C17 -179.1(3) . . . .
C23 C16 C17 C22 -37.6(5) . . . .
C15 C16 C17 C22 137.7(3) . . . .
C23 C16 C17 C18 140.6(3) . . . .
C15 C16 C17 C18 -44.1(5) . . . .
C22 C17 C18 C19 0.3(5) . . . .
C16 C17 C18 C19 -178.0(3) . . . .
C17 C18 C19 C20 0.3(5) . . . .
C18 C19 C20 C21 -0.6(5) . . . .
C18 C19 C20 Cl2 178.7(3) . . . .
C19 C20 C21 C22 0.3(5) . . . .
Cl2 C20 C21 C22 -179.0(2) . . . .
C20 C21 C22 C17 0.3(5) . . . .
C18 C17 C22 C21 -0.6(5) . . . .
C16 C17 C22 C21 177.7(3) . . . .
C15 C16 C23 C24 3.8(5) . . . .
C17 C16 C23 C24 179.5(3) . . . .
C16 C23 C24 C13 1.0(5) . . . .
C16 C23 C24 C25 -176.8(3) . . . .
C14 C13 C24 C23 -5.9(5) . . . .
C12 C13 C24 C23 174.9(3) . . . .
C14 C13 C24 C25 172.0(3) . . . .
C12 C13 C24 C25 -7.3(4) . . . .
C23 C24 C25 C26 141.6(3) . . . .
C13 C24 C25 C26 -36.2(4) . . . .
C24 C25 C26 C27 56.6(4) . . . .
C11 C12 C27 C28 -4.5(5) . . . .
C13 C12 C27 C28 174.4(3) . . . .
C11 C12 C27 C26 174.1(3) . . . .
C13 C12 C27 C26 -7.0(4) . . . .
C25 C26 C27 C28 142.0(3) . . . .
C25 C26 C27 C12 -36.5(4) . . . .
C12 C27 C28 C31 -1.2(5) . . . .
C26 C27 C28 C31 -179.7(3) . . . .
C12 C27 C28 C29 178.9(3) . . . .
C26 C27 C28 C29 0.4(6) . . . .
C30 N1 C29 O3 178.0(3) . . . .
C39 N1 C29 O3 1.4(6) . . . .
C30 N1 C29 C28 -1.5(4) . . . .
C39 N1 C29 C28 -178.1(3) . . . .
C27 C28 C29 O3 2.2(6) . . . .
C31 C28 C29 O3 -177.7(4) . . . .
C27 C28 C29 N1 -178.4(3) . . . .
C31 C28 C29 N1 1.8(4) . . . .
C29 N1 C30 O4 179.7(3) . . . .
C39 N1 C30 O4 -3.7(5) . . . .
C29 N1 C30 C31 0.7(4) . . . .
C39 N1 C30 C31 177.3(3) . . . .
C27 C28 C31 C32 2.0(5) . . . .
C29 C28 C31 C32 -178.1(3) . . . .
C27 C28 C31 C30 178.7(3) . . . .
C29 C28 C31 C30 -1.4(4) . . . .
O4 C30 C31 C32 -2.1(6) . . . .
N1 C30 C31 C32 176.8(3) . . . .
O4 C30 C31 C28 -178.4(4) . . . .
N1 C30 C31 C28 0.5(4) . . . .
C28 C31 C32 C11 3.0(5) . . . .
C30 C31 C32 C11 -173.0(3) . . . .
C28 C31 C32 C33 -177.2(3) . . . .
C30 C31 C32 C33 6.8(5) . . . .
C12 C11 C32 C31 -8.6(4) . . . .
C10 C11 C32 C31 169.4(3) . . . .
C12 C11 C32 C33 171.6(3) . . . .
C10 C11 C32 C33 -10.4(4) . . . .
C31 C32 C33 C34 146.9(3) . . . .
C11 C32 C33 C34 -33.3(4) . . . .
C32 C33 C34 C35 56.3(4) . . . .
C9 C10 C35 C36 -4.4(5) . . . .
C11 C10 C35 C36 178.9(3) . . . .
C9 C10 C35 C34 171.9(3) . . . .
C11 C10 C35 C34 -4.8(4) . . . .
C33 C34 C35 C36 137.4(3) . . . .
C33 C34 C35 C10 -38.8(4) . . . .
C8 C7 C36 C35 0.9(5) . . . .
C4 C7 C36 C35 178.0(3) . . . .
C10 C35 C36 C7 1.4(5) . . . .
C34 C35 C36 C7 -174.8(3) . . . .
C30 N1 C39 C40 -74.1(4) . . . .
C29 N1 C39 C40 102.1(4) . . . .
N1 C39 C40 C41 -53.9(4) . . . .
